data_7714432
loop_
_publ_author_name
'Du, Xiaodi'
'Zhang, Zhiqiang'
'Gao, Cong-Li'
'Li, Fengcai'
'Li, Xi-Li'

_publ_section_title
;
 Two pairs of chiral YbIII enantiomers presenting distinct NIR
 luminescence and circularly polarized luminescence performances with
 giant differences in second-harmonic generation responses
;
_journal_name_full 'Dalton Transactions'
_journal_paper_doi 10.1039/D3DT03324D
_journal_year 2023
_chemical_absolute_configuration rmad
_chemical_formula_moiety 'C61 H50 N3 O6 Yb, C47 H39 O7 Yb'
_chemical_formula_sum 'C108 H89 N3 O13 Yb2'
_chemical_formula_weight 1982.90
_space_group_crystal_system monoclinic
_space_group_IT_number 4
_space_group_name_Hall 'P 2yb'
_space_group_name_H-M_alt 'P 1 21 1'
_atom_sites_solution_hydrogens mixed
_audit_creation_method SHELXL-2014/7
_audit_update_record
;
2023-08-23 deposited with the CCDC.	2023-11-06 downloaded from the CCDC.
;
_cell_angle_alpha 90
_cell_angle_beta 98.852(6)
_cell_angle_gamma 90
_cell_formula_units_Z 2
_cell_length_a 10.3289(6)
_cell_length_b 20.9947(12)
_cell_length_c 21.4061(12)
_cell_measurement_reflns_used 5769
_cell_measurement_temperature 293(2)
_cell_measurement_theta_max 23.7610
_cell_measurement_theta_min 3.8530
_cell_volume 4586.7(5)
_computing_cell_refinement APEX2
_computing_data_collection 'APEX2 (Bruker, 2013)'
_computing_data_reduction APEX2
_computing_molecular_graphics 'Olex2 (Dolomanov et al., 2009)'
_computing_publication_material 'Olex2 (Dolomanov et al., 2009)'
_computing_structure_refinement 'SHELXL-2014/7 (Sheldrick, 2014)'
_computing_structure_solution 'SHELXS (Bruker, 2000)'
_diffrn_ambient_temperature 293(2)
_diffrn_measured_fraction_theta_full 0.997
_diffrn_measured_fraction_theta_max 0.997
_diffrn_measurement_device_type 'PHOTON 100 CMOS detector'
_diffrn_measurement_method 'omega scan'
_diffrn_radiation_type MoK\a
_diffrn_radiation_wavelength 0.71073
_diffrn_reflns_av_R_equivalents 0.0458
_diffrn_reflns_av_unetI/netI 0.1045
_diffrn_reflns_Laue_measured_fraction_full 0.997
_diffrn_reflns_Laue_measured_fraction_max 0.997
_diffrn_reflns_limit_h_max 12
_diffrn_reflns_limit_h_min -12
_diffrn_reflns_limit_k_max 25
_diffrn_reflns_limit_k_min -24
_diffrn_reflns_limit_l_max 25
_diffrn_reflns_limit_l_min -17
_diffrn_reflns_number 19918
_diffrn_reflns_point_group_measured_fraction_full 0.873
_diffrn_reflns_point_group_measured_fraction_max 0.873
_diffrn_reflns_theta_full 25.098
_diffrn_reflns_theta_max 25.098
_diffrn_reflns_theta_min 3.481
_exptl_absorpt_coefficient_mu 2.092
_exptl_absorpt_correction_T_max 0.618
_exptl_absorpt_correction_T_min 0.488
_exptl_absorpt_correction_type multi-scan
_exptl_absorpt_process_details 'SADABS; Bruker, 2012'
_exptl_crystal_colour 'pale yellow'
_exptl_crystal_density_diffrn 1.436
_exptl_crystal_description block
_exptl_crystal_F_000 2004
_exptl_crystal_size_max 0.37
_exptl_crystal_size_mid 0.29
_exptl_crystal_size_min 0.23
_refine_diff_density_max 1.767
_refine_diff_density_min -0.998
_refine_diff_density_rms 0.098
_refine_ls_abs_structure_details
;
 Flack x determined using 3607 quotients [(I+)-(I-)]/[(I+)+(I-)]
 (Parsons, Flack and Wagner, Acta Cryst. B69 (2013) 249-259).
;
_refine_ls_abs_structure_Flack 0.017(8)
_refine_ls_extinction_method none
_refine_ls_goodness_of_fit_ref 0.999
_refine_ls_hydrogen_treatment mixed
_refine_ls_matrix_type full
_refine_ls_number_parameters 1142
_refine_ls_number_reflns 14260
_refine_ls_number_restraints 2
_refine_ls_restrained_S_all 0.999
_refine_ls_R_factor_all 0.0734
_refine_ls_R_factor_gt 0.0543
_refine_ls_shift/su_max 0.000
_refine_ls_shift/su_mean 0.000
_refine_ls_structure_factor_coef Fsqd
_refine_ls_weighting_details 'w=1/[\s^2^(Fo^2^)+(0.0094P)^2^] where P=(Fo^2^+2Fc^2^)/3'
_refine_ls_weighting_scheme calc
_refine_ls_wR_factor_gt 0.0828
_refine_ls_wR_factor_ref 0.0899
_reflns_Friedel_coverage 0.700
_reflns_Friedel_fraction_full 0.741
_reflns_Friedel_fraction_max 0.741
_reflns_number_gt 11501
_reflns_number_total 14260
_reflns_threshold_expression 'I > 2\s(I)'
_cod_data_source_file d3dt03324d2.cif
_cod_data_source_block D-2
_cod_original_sg_symbol_H-M 'P 21'
_cod_database_code 7714432
_shelx_shelxl_version_number 2014/7
_shelx_space_group_comment
;
The symmetry employed for this shelxl refinement is uniquely defined
by the following loop, which should always be used as a source of
symmetry information in preference to the above space-group names.
They are only intended as comments.
;

loop_
_space_group_symop_operation_xyz
'x, y, z'
'-x, y+1/2, -z'

loop_
_atom_site_label
_atom_site_type_symbol
_atom_site_fract_x
_atom_site_fract_y
_atom_site_fract_z
_atom_site_U_iso_or_equiv
_atom_site_adp_type
_atom_site_occupancy
_atom_site_site_symmetry_order
_atom_site_calc_flag
_atom_site_refinement_flags_posn
_atom_site_refinement_flags_adp
_atom_site_refinement_flags_occupancy
_atom_site_disorder_assembly
_atom_site_disorder_group
C1 C 0.6321(12) 0.3920(6) 0.1936(6) 0.049(4) Uani 1 1 d . . . . .
H1 H 0.5461 0.4064 0.1902 0.059 Uiso 1 1 calc R U . . .
C2 C 0.6844(12) 0.3833(7) 0.1398(6) 0.049(3) Uani 1 1 d . . . . .
H2 H 0.6333 0.3909 0.1008 0.059 Uiso 1 1 calc R U . . .
C3 C 0.8759(13) 0.3541(6) 0.2000(6) 0.055(4) Uani 1 1 d . . . . .
H3 H 0.9629 0.3414 0.2030 0.066 Uiso 1 1 calc R U . . .
C4 C 0.8248(10) 0.3613(5) 0.2546(5) 0.029(3) Uani 1 1 d . . . . .
C5 C 0.8934(11) 0.3450(5) 0.3186(6) 0.035(3) Uani 1 1 d . . . . .
C6 C 1.0149(11) 0.3186(6) 0.3261(6) 0.040(3) Uani 1 1 d . . . . .
H6 H 1.0571 0.3126 0.2912 0.048 Uiso 1 1 calc R U . . .
C7 C 1.0766(11) 0.3005(5) 0.3861(6) 0.030(3) Uani 1 1 d . . . . .
C8 C 1.0119(12) 0.3123(6) 0.4367(7) 0.040(3) Uani 1 1 d . . . . .
C9 C 0.8904(12) 0.3408(5) 0.4238(6) 0.040(3) Uani 1 1 d . . . . .
H9 H 0.8472 0.3501 0.4578 0.049 Uiso 1 1 calc R U . . .
C10 C 1.2096(13) 0.2670(6) 0.3993(7) 0.045(4) Uani 1 1 d . . . . .
H10A H 1.2066 0.2279 0.3751 0.054 Uiso 1 1 calc R U . . .
H10B H 1.2766 0.2943 0.3863 0.054 Uiso 1 1 calc R U . . .
C11 C 1.2435(13) 0.2524(6) 0.4683(7) 0.055(4) Uani 1 1 d . . . . .
H11 H 1.3275 0.2306 0.4804 0.065 Uiso 1 1 calc R U . . .
C12 C 1.2243(13) 0.3117(6) 0.5072(8) 0.068(5) Uani 1 1 d . . . . .
H12A H 1.2402 0.3515 0.4866 0.081 Uiso 1 1 calc R U . . .
H12B H 1.2703 0.3104 0.5503 0.081 Uiso 1 1 calc R U . . .
C13 C 1.0770(15) 0.2927(6) 0.5004(7) 0.060(4) Uani 1 1 d . . . . .
H13 H 1.0314 0.3032 0.5360 0.072 Uiso 1 1 calc R U . . .
C14 C 1.1255(14) 0.2226(7) 0.4965(7) 0.053(4) Uani 1 1 d . . . . .
C15 C 1.0374(14) 0.1763(6) 0.4546(7) 0.068(5) Uani 1 1 d . . . . .
H15A H 1.0875 0.1396 0.4461 0.102 Uiso 1 1 calc R U . . .
H15B H 1.0030 0.1968 0.4155 0.102 Uiso 1 1 calc R U . . .
H15C H 0.9665 0.1632 0.4759 0.102 Uiso 1 1 calc R U . . .
C16 C 1.1640(17) 0.1936(7) 0.5610(8) 0.095(6) Uani 1 1 d . . . . .
H16A H 1.0866 0.1817 0.5780 0.143 Uiso 1 1 calc R U . . .
H16B H 1.2130 0.2242 0.5886 0.143 Uiso 1 1 calc R U . . .
H16C H 1.2170 0.1566 0.5578 0.143 Uiso 1 1 calc R U . . .
C17 C 0.6896(13) 0.1865(7) 0.2311(8) 0.059(4) Uani 1 1 d . . . . .
H17 H 0.6886 0.2291 0.2191 0.071 Uiso 1 1 calc R U . . .
C18 C 0.7124(15) 0.1411(9) 0.1883(8) 0.073(5) Uani 1 1 d . . . . .
H18 H 0.7317 0.1532 0.1489 0.088 Uiso 1 1 calc R U . . .
C19 C 0.7067(17) 0.0787(9) 0.2032(10) 0.090(6) Uani 1 1 d . . . . .
H19 H 0.7173 0.0474 0.1736 0.108 Uiso 1 1 calc R U . . .
C20 C 0.686(2) 0.0630(8) 0.2606(10) 0.107(8) Uani 1 1 d . . . . .
H20 H 0.6865 0.0202 0.2716 0.129 Uiso 1 1 calc R U . . .
C21 C 0.6627(18) 0.1076(7) 0.3047(8) 0.084(6) Uani 1 1 d . . . . .
H21 H 0.6434 0.0945 0.3437 0.101 Uiso 1 1 calc R U . . .
C22 C 0.6683(12) 0.1719(6) 0.2911(7) 0.043(3) Uani 1 1 d . . . . .
C23 C 0.6412(11) 0.2227(5) 0.3351(7) 0.037(3) Uani 1 1 d . . . . .
C24 C 0.6541(12) 0.2106(6) 0.4000(7) 0.043(3) Uani 1 1 d . . . . .
H24 H 0.6823 0.1701 0.4136 0.052 Uiso 1 1 calc R U . . .
C25 C 0.6290(11) 0.2530(6) 0.4457(7) 0.038(3) Uani 1 1 d . . . . .
C26 C 0.6478(13) 0.2368(6) 0.5144(7) 0.043(4) Uani 1 1 d . . . . .
C27 C 0.6979(14) 0.1794(7) 0.5373(8) 0.063(4) Uani 1 1 d . . . . .
H27 H 0.7196 0.1489 0.5093 0.076 Uiso 1 1 calc R U . . .
C28 C 0.7169(16) 0.1661(8) 0.6015(8) 0.070(5) Uani 1 1 d . . . . .
H28 H 0.7539 0.1276 0.6164 0.084 Uiso 1 1 calc R U . . .
C29 C 0.6810(17) 0.2096(9) 0.6424(8) 0.081(5) Uani 1 1 d . . . . .
H29 H 0.6900 0.2006 0.6854 0.097 Uiso 1 1 calc R U . . .
C30 C 0.633(2) 0.2649(9) 0.6201(8) 0.096(7) Uani 1 1 d . . . . .
H30 H 0.6119 0.2951 0.6487 0.116 Uiso 1 1 calc R U . . .
C31 C 0.6138(17) 0.2796(7) 0.5582(7) 0.074(5) Uani 1 1 d . . . . .
H31 H 0.5773 0.3187 0.5449 0.089 Uiso 1 1 calc R U . . .
C32 C 0.3099(13) 0.3443(6) 0.1482(7) 0.059(4) Uani 1 1 d . . . . .
H32 H 0.3719 0.3153 0.1671 0.071 Uiso 1 1 calc R U . . .
C33 C 0.2705(15) 0.3412(8) 0.0841(8) 0.075(5) Uani 1 1 d . . . . .
H33 H 0.3042 0.3095 0.0608 0.090 Uiso 1 1 calc R U . . .
C34 C 0.1828(14) 0.3837(9) 0.0540(7) 0.070(5) Uani 1 1 d . . . . .
H34 H 0.1576 0.3824 0.0104 0.084 Uiso 1 1 calc R U . . .
C35 C 0.1342(14) 0.4273(8) 0.0896(8) 0.074(5) Uani 1 1 d . . . . .
H35 H 0.0723 0.4558 0.0698 0.089 Uiso 1 1 calc R U . . .
C36 C 0.1717(12) 0.4320(7) 0.1545(7) 0.060(4) Uani 1 1 d . . . . .
H36 H 0.1368 0.4640 0.1769 0.072 Uiso 1 1 calc R U . . .
C37 C 0.2606(11) 0.3894(5) 0.1859(6) 0.039(3) Uani 1 1 d . . . . .
C38 C 0.3122(11) 0.3942(5) 0.2539(6) 0.039(3) Uani 1 1 d . . . . .
C39 C 0.2492(11) 0.4299(6) 0.2950(6) 0.042(3) Uani 1 1 d . . . . .
H39 H 0.1735 0.4519 0.2785 0.051 Uiso 1 1 calc R U . . .
C40 C 0.2940(11) 0.4342(5) 0.3595(6) 0.038(3) Uani 1 1 d . . . . .
C41 C 0.2146(11) 0.4679(6) 0.4026(7) 0.039(3) Uani 1 1 d . . . . .
C42 C 0.0793(13) 0.4784(6) 0.3839(8) 0.058(4) Uani 1 1 d . . . . .
H42 H 0.0376 0.4675 0.3437 0.070 Uiso 1 1 calc R U . . .
C43 C 0.0107(16) 0.5059(7) 0.4284(10) 0.082(6) Uani 1 1 d . . . . .
H43 H -0.0790 0.5123 0.4174 0.098 Uiso 1 1 calc R U . . .
C44 C 0.070(2) 0.5239(7) 0.4873(11) 0.085(7) Uani 1 1 d . . . . .
H44 H 0.0216 0.5429 0.5155 0.102 Uiso 1 1 calc R U . . .
C45 C 0.200(2) 0.5135(7) 0.5039(8) 0.074(5) Uani 1 1 d . . . . .
H45 H 0.2421 0.5249 0.5440 0.089 Uiso 1 1 calc R U . . .
C46 C 0.2721(15) 0.4855(6) 0.4605(8) 0.055(4) Uani 1 1 d . . . . .
H46 H 0.3617 0.4790 0.4722 0.066 Uiso 1 1 calc R U . . .
C47 C 0.4330(13) 0.5723(6) 0.2306(7) 0.052(4) Uani 1 1 d . . . . .
H47 H 0.3965 0.5318 0.2248 0.062 Uiso 1 1 calc R U . . .
C48 C 0.3950(14) 0.6180(9) 0.1866(8) 0.068(5) Uani 1 1 d . . . . .
H48 H 0.3322 0.6092 0.1517 0.081 Uiso 1 1 calc R U . . .
C49 C 0.4514(18) 0.6782(9) 0.1946(9) 0.084(6) Uani 1 1 d . . . . .
H49 H 0.4269 0.7096 0.1644 0.101 Uiso 1 1 calc R U . . .
C50 C 0.5418(19) 0.6918(7) 0.2459(9) 0.087(6) Uani 1 1 d . . . . .
H50 H 0.5802 0.7319 0.2510 0.104 Uiso 1 1 calc R U . . .
C51 C 0.5753(17) 0.6448(7) 0.2902(8) 0.065(4) Uani 1 1 d . . . . .
H51 H 0.6349 0.6542 0.3261 0.078 Uiso 1 1 calc R U . . .
C52 C 0.5233(11) 0.5839(6) 0.2831(6) 0.037(3) Uani 1 1 d . . . . .
C53 C 0.5624(11) 0.5315(6) 0.3306(6) 0.036(3) Uani 1 1 d . . . . .
C54 C 0.5916(11) 0.5452(6) 0.3943(6) 0.037(3) Uani 1 1 d . . . . .
H54 H 0.5756 0.5863 0.4073 0.045 Uiso 1 1 calc R U . . .
C55 C 0.6435(10) 0.5015(6) 0.4404(6) 0.035(3) Uani 1 1 d . . . . .
C56 C 0.6713(12) 0.5236(6) 0.5082(6) 0.037(3) Uani 1 1 d . . . . .
C57 C 0.6111(14) 0.5742(7) 0.5310(7) 0.054(4) Uani 1 1 d . . . . .
H57 H 0.5489 0.5973 0.5041 0.065 Uiso 1 1 calc R U . . .
C58 C 0.6410(16) 0.5918(8) 0.5936(8) 0.070(5) Uani 1 1 d . . . . .
H58 H 0.5954 0.6251 0.6090 0.084 Uiso 1 1 calc R U . . .
C59 C 0.737(2) 0.5611(9) 0.6331(9) 0.086(6) Uani 1 1 d . . . . .
H59 H 0.7600 0.5751 0.6746 0.103 Uiso 1 1 calc R U . . .
C60 C 0.7987(17) 0.5098(9) 0.6120(8) 0.082(5) Uani 1 1 d . . . . .
H60 H 0.8638 0.4883 0.6386 0.098 Uiso 1 1 calc R U . . .
C61 C 0.7618(15) 0.4903(7) 0.5489(7) 0.061(4) Uani 1 1 d . . . . .
H61 H 0.7996 0.4540 0.5346 0.073 Uiso 1 1 calc R U . . .
C62 C 1.0156(15) 0.3007(7) 0.8269(8) 0.063(4) Uani 1 1 d . . . . .
H62 H 1.0278 0.2971 0.8708 0.075 Uiso 1 1 calc R U . . .
C63 C 1.0603(17) 0.2528(8) 0.7910(9) 0.081(5) Uani 1 1 d . . . . .
H63 H 1.1065 0.2186 0.8109 0.097 Uiso 1 1 calc R U . . .
C64 C 1.0367(17) 0.2557(9) 0.7264(9) 0.080(6) Uani 1 1 d . . . . .
H64 H 1.0643 0.2229 0.7023 0.095 Uiso 1 1 calc R U . . .
C65 C 0.9714(19) 0.3080(9) 0.6971(9) 0.096(6) Uani 1 1 d . . . . .
H65 H 0.9541 0.3101 0.6532 0.115 Uiso 1 1 calc R U . . .
C66 C 0.9319(18) 0.3568(9) 0.7327(7) 0.087(6) Uani 1 1 d . . . . .
H66 H 0.8905 0.3923 0.7127 0.104 Uiso 1 1 calc R U . . .
C67 C 0.9534(14) 0.3535(6) 0.7984(6) 0.050(4) Uani 1 1 d . . . . .
C68 C 0.9067(12) 0.4041(6) 0.8387(6) 0.045(3) Uani 1 1 d . . . . .
C69 C 0.8856(12) 0.4661(7) 0.8157(6) 0.054(4) Uani 1 1 d . . . . .
H69 H 0.9081 0.4751 0.7762 0.065 Uiso 1 1 calc R U . . .
C70 C 0.8335(11) 0.5154(6) 0.8475(6) 0.037(3) Uani 1 1 d . . . . .
C71 C 0.8204(13) 0.5807(6) 0.8182(6) 0.046(3) Uani 1 1 d . . . . .
C72 C 0.9201(14) 0.6090(7) 0.7927(7) 0.063(4) Uani 1 1 d . . . . .
H72 H 0.9986 0.5876 0.7919 0.076 Uiso 1 1 calc R U . . .
C73 C 0.9020(16) 0.6699(8) 0.7682(8) 0.076(5) Uani 1 1 d . . . . .
H73 H 0.9703 0.6901 0.7524 0.091 Uiso 1 1 calc R U . . .
C74 C 0.7869(16) 0.7005(7) 0.7670(7) 0.071(5) Uani 1 1 d . . . . .
H74 H 0.7767 0.7413 0.7501 0.085 Uiso 1 1 calc R U . . .
C75 C 0.6870(16) 0.6729(7) 0.7897(7) 0.070(5) Uani 1 1 d . . . . .
H75 H 0.6076 0.6942 0.7878 0.084 Uiso 1 1 calc R U . . .
C76 C 0.7020(15) 0.6122(7) 0.8164(7) 0.062(4) Uani 1 1 d . . . . .
H76 H 0.6333 0.5931 0.8327 0.074 Uiso 1 1 calc R U . . .
C77 C 0.5362(14) 0.4174(8) 0.7275(6) 0.066(4) Uani 1 1 d . . . . .
H77 H 0.6213 0.4280 0.7454 0.080 Uiso 1 1 calc R U . . .
C78 C 0.4950(18) 0.4285(10) 0.6640(8) 0.090(6) Uani 1 1 d . . . . .
H78 H 0.5528 0.4452 0.6390 0.108 Uiso 1 1 calc R U . . .
C79 C 0.368(2) 0.4147(9) 0.6381(8) 0.092(6) Uani 1 1 d . . . . .
H79 H 0.3391 0.4233 0.5957 0.110 Uiso 1 1 calc R U . . .
C80 C 0.2858(18) 0.3886(9) 0.6746(9) 0.099(6) Uani 1 1 d . . . . .
H80 H 0.2000 0.3789 0.6569 0.119 Uiso 1 1 calc R U . . .
C81 C 0.3290(14) 0.3761(8) 0.7387(7) 0.072(4) Uani 1 1 d . . . . .
H81 H 0.2727 0.3577 0.7635 0.086 Uiso 1 1 calc R U . . .
C82 C 0.4532(13) 0.3909(5) 0.7643(6) 0.043(3) Uani 1 1 d . . . . .
C83 C 0.5105(13) 0.3799(7) 0.8328(6) 0.048(3) Uani 1 1 d . . . . .
C84 C 0.4503(12) 0.3347(6) 0.8684(6) 0.049(4) Uani 1 1 d . . . . .
H84 H 0.3700 0.3182 0.8499 0.059 Uiso 1 1 calc R U . . .
C85 C 0.5007(13) 0.3132(7) 0.9279(7) 0.052(4) Uani 1 1 d . . . . .
C86 C 0.4379(13) 0.2615(6) 0.9610(7) 0.047(4) Uani 1 1 d . . . . .
C87 C 0.3129(17) 0.2406(8) 0.9377(8) 0.074(5) Uani 1 1 d . . . . .
H87 H 0.2658 0.2586 0.9015 0.088 Uiso 1 1 calc R U . . .
C88 C 0.2588(19) 0.1920(9) 0.9696(10) 0.094(7) Uani 1 1 d . . . . .
H88 H 0.1757 0.1769 0.9532 0.113 Uiso 1 1 calc R U . . .
C89 C 0.321(2) 0.1661(8) 1.0225(10) 0.078(6) Uani 1 1 d . . . . .
H89 H 0.2836 0.1332 1.0425 0.093 Uiso 1 1 calc R U . . .
C90 C 0.4416(19) 0.1888(9) 1.0467(9) 0.097(7) Uani 1 1 d . . . . .
H90 H 0.4846 0.1724 1.0847 0.116 Uiso 1 1 calc R U . . .
C91 C 0.5009(16) 0.2352(8) 1.0163(8) 0.076(6) Uani 1 1 d . . . . .
H91 H 0.5844 0.2492 1.0332 0.091 Uiso 1 1 calc R U . . .
C92 C 0.2899(13) 0.4946(7) 0.9542(7) 0.055(4) Uani 1 1 d . . . . .
H92 H 0.3184 0.4587 0.9348 0.066 Uiso 1 1 calc R U . . .
C93 C 0.1605(14) 0.5124(9) 0.9428(8) 0.072(5) Uani 1 1 d . . . . .
H93 H 0.1001 0.4870 0.9175 0.086 Uiso 1 1 calc R U . . .
C94 C 0.1180(15) 0.5691(9) 0.9695(8) 0.083(6) Uani 1 1 d . . . . .
H94 H 0.0303 0.5812 0.9622 0.099 Uiso 1 1 calc R U . . .
C95 C 0.2090(15) 0.6050(8) 1.0058(9) 0.082(5) Uani 1 1 d . . . . .
H95 H 0.1832 0.6435 1.0214 0.098 Uiso 1 1 calc R U . . .
C96 C 0.3393(14) 0.5867(8) 1.0209(8) 0.069(5) Uani 1 1 d . . . . .
H96 H 0.3992 0.6111 1.0477 0.083 Uiso 1 1 calc R U . . .
C97 C 0.3766(13) 0.5306(7) 0.9944(7) 0.049(4) Uani 1 1 d . . . . .
C98 C 0.5208(13) 0.5085(6) 1.0079(7) 0.045(4) Uani 1 1 d . . . . .
C99 C 0.6031(11) 0.5288(6) 1.0597(6) 0.047(4) Uani 1 1 d . . . . .
H99 H 0.5679 0.5532 1.0893 0.056 Uiso 1 1 calc R U . . .
C100 C 0.7399(11) 0.5153(6) 1.0716(6) 0.042(3) Uani 1 1 d . . . . .
C101 C 0.8187(12) 0.5427(6) 1.1281(7) 0.043(3) Uani 1 1 d . . . . .
C102 C 0.7769(14) 0.5436(7) 1.1877(7) 0.061(4) Uani 1 1 d . . . . .
H102 H 0.6922 0.5302 1.1907 0.073 Uiso 1 1 calc R U . . .
C103 C 0.8569(17) 0.5635(8) 1.2419(8) 0.080(6) Uani 1 1 d . . . . .
H103 H 0.8272 0.5635 1.2808 0.096 Uiso 1 1 calc R U . . .
C104 C 0.9809(18) 0.5832(8) 1.2369(10) 0.084(6) Uani 1 1 d . . . . .
H104 H 1.0362 0.5965 1.2730 0.101 Uiso 1 1 calc R U . . .
C105 C 1.0247(16) 0.5840(8) 1.1812(10) 0.079(6) Uani 1 1 d . . . . .
H105 H 1.1083 0.5993 1.1791 0.095 Uiso 1 1 calc R U . . .
C106 C 0.9472(13) 0.5622(7) 1.1266(8) 0.063(4) Uani 1 1 d . . . . .
H106 H 0.9812 0.5607 1.0889 0.076 Uiso 1 1 calc R U . . .
C107 C 0.9043(16) 0.2900(7) 1.0080(8) 0.080(5) Uani 1 1 d . . . . .
H10C H 0.9725 0.2917 0.9816 0.096 Uiso 1 1 calc R U . . .
H10D H 0.8300 0.2677 0.9846 0.096 Uiso 1 1 calc R U . . .
C108 C 0.9531(18) 0.2536(8) 1.0657(8) 0.095(6) Uani 1 1 d . . . . .
H10E H 1.0335 0.2721 1.0862 0.142 Uiso 1 1 calc R U . . .
H10F H 0.9684 0.2102 1.0546 0.142 Uiso 1 1 calc R U . . .
H10G H 0.8891 0.2547 1.0938 0.142 Uiso 1 1 calc R U . . .
N1 N 0.6991(9) 0.3808(6) 0.2517(4) 0.043(3) Uani 1 1 d . . . . .
N2 N 0.8306(9) 0.3559(4) 0.3660(5) 0.034(2) Uani 1 1 d . . . . .
N3 N 0.8084(10) 0.3641(6) 0.1423(5) 0.058(3) Uani 1 1 d . . . . .
O1 O 0.6075(8) 0.2765(4) 0.3121(4) 0.042(2) Uani 1 1 d . . . . .
O2 O 0.5913(8) 0.3109(4) 0.4322(4) 0.045(2) Uani 1 1 d . . . . .
O3 O 0.4168(8) 0.3615(4) 0.2708(4) 0.046(2) Uani 1 1 d . . . . .
O4 O 0.4014(7) 0.4108(4) 0.3865(4) 0.043(2) Uani 1 1 d . . . . .
O5 O 0.5654(8) 0.4755(4) 0.3062(4) 0.041(2) Uani 1 1 d . . . . .
O6 O 0.6661(7) 0.4436(4) 0.4291(4) 0.040(2) Uani 1 1 d . . . . .
O7 O 0.8862(8) 0.3877(5) 0.8934(4) 0.053(3) Uani 1 1 d . . . . .
O8 O 0.7899(8) 0.5088(4) 0.8993(4) 0.049(2) Uani 1 1 d . . . . .
O9 O 0.6142(8) 0.4084(4) 0.8543(4) 0.053(2) Uani 1 1 d . . . . .
O10 O 0.6072(9) 0.3354(4) 0.9605(4) 0.056(3) Uani 1 1 d . . . . .
O11 O 0.5490(8) 0.4688(5) 0.9685(4) 0.058(3) Uani 1 1 d . . . . .
O12 O 0.7946(8) 0.4803(4) 1.0350(4) 0.047(2) Uani 1 1 d . . . . .
O13 O 0.8655(9) 0.3534(5) 1.0202(4) 0.048(2) Uani 1 1 d D . . . .
Yb1 Yb 0.58484(5) 0.37681(2) 0.34949(3) 0.03608(15) Uani 1 1 d . . . . .
Yb2 Yb 0.73362(5) 0.42113(3) 0.94900(3) 0.04511(17) Uani 1 1 d . . . . .
H13A H 0.847(13) 0.362(7) 1.057(3) 0.07(5) Uiso 1 1 d D . . . .

loop_
_atom_site_aniso_label
_atom_site_aniso_U_11
_atom_site_aniso_U_22
_atom_site_aniso_U_33
_atom_site_aniso_U_23
_atom_site_aniso_U_13
_atom_site_aniso_U_12
C1 0.042(7) 0.061(11) 0.043(8) 0.014(7) 0.004(7) 0.008(6)
C2 0.059(8) 0.066(9) 0.025(7) 0.018(8) 0.010(6) 0.008(8)
C3 0.049(8) 0.072(11) 0.049(9) 0.017(8) 0.026(8) 0.020(7)
C4 0.033(6) 0.026(7) 0.027(7) 0.001(5) 0.006(5) -0.004(5)
C5 0.032(6) 0.037(7) 0.036(8) 0.003(6) 0.007(6) 0.010(5)
C6 0.041(7) 0.046(8) 0.034(8) 0.000(7) 0.006(6) -0.004(6)
C7 0.038(7) 0.015(6) 0.038(8) 0.007(6) 0.012(6) 0.001(5)
C8 0.044(8) 0.034(8) 0.037(9) -0.008(6) -0.008(7) 0.007(6)
C9 0.063(9) 0.035(7) 0.024(7) -0.009(6) 0.012(7) 0.004(6)
C10 0.050(9) 0.043(8) 0.047(10) -0.005(8) 0.018(8) 0.005(7)
C11 0.041(8) 0.048(9) 0.072(12) -0.013(8) -0.001(8) 0.013(7)
C12 0.059(9) 0.052(9) 0.081(13) -0.014(9) -0.026(9) 0.011(7)
C13 0.090(11) 0.051(9) 0.037(9) -0.002(8) 0.001(8) 0.025(8)
C14 0.056(9) 0.055(9) 0.043(10) 0.010(8) -0.003(8) 0.018(8)
C15 0.068(10) 0.044(9) 0.100(14) 0.005(9) 0.035(10) 0.003(8)
C16 0.105(14) 0.083(12) 0.096(15) 0.024(12) 0.009(12) 0.045(11)
C17 0.061(10) 0.058(10) 0.062(12) -0.008(9) 0.019(9) -0.003(8)
C18 0.073(11) 0.082(12) 0.070(13) -0.009(11) 0.028(10) -0.004(10)
C19 0.099(14) 0.072(13) 0.104(18) -0.035(13) 0.028(13) -0.004(11)
C20 0.19(2) 0.050(11) 0.092(17) -0.007(12) 0.064(17) 0.009(12)
C21 0.147(17) 0.031(8) 0.081(14) 0.000(9) 0.039(13) 0.006(10)
C22 0.044(8) 0.036(8) 0.052(10) -0.008(7) 0.015(7) 0.004(6)
C23 0.027(6) 0.022(7) 0.064(10) 0.003(7) 0.012(7) -0.001(5)
C24 0.059(9) 0.027(7) 0.045(9) 0.007(7) 0.013(8) 0.002(6)
C25 0.031(7) 0.041(8) 0.046(9) 0.001(7) 0.020(7) -0.002(6)
C26 0.052(9) 0.034(8) 0.040(9) 0.004(7) 0.002(7) -0.011(7)
C27 0.082(11) 0.051(9) 0.055(11) 0.011(8) 0.005(9) 0.013(8)
C28 0.092(13) 0.066(11) 0.050(11) 0.028(10) 0.005(10) 0.009(9)
C29 0.107(15) 0.096(14) 0.039(11) 0.016(11) 0.010(11) 0.004(12)
C30 0.17(2) 0.076(13) 0.044(12) -0.002(10) 0.036(14) 0.025(13)
C31 0.118(14) 0.061(10) 0.042(11) 0.012(9) 0.010(10) 0.023(10)
C32 0.061(9) 0.057(9) 0.056(11) -0.008(8) -0.004(8) 0.002(7)
C33 0.076(11) 0.086(12) 0.062(12) -0.021(10) 0.006(10) 0.004(10)
C34 0.072(10) 0.083(12) 0.051(10) 0.005(11) -0.002(9) 0.012(11)
C35 0.081(11) 0.071(11) 0.066(12) 0.007(11) -0.003(9) 0.029(10)
C36 0.064(9) 0.070(10) 0.048(10) 0.012(9) 0.012(8) 0.022(9)
C37 0.040(7) 0.034(8) 0.042(8) 0.003(6) 0.005(6) -0.008(6)
C38 0.038(7) 0.034(8) 0.046(9) 0.009(6) 0.009(7) -0.002(6)
C39 0.038(7) 0.036(7) 0.053(9) -0.003(7) 0.007(6) 0.007(6)
C40 0.029(6) 0.034(8) 0.054(9) 0.012(7) 0.017(6) -0.013(6)
C41 0.030(7) 0.035(7) 0.058(10) -0.006(7) 0.022(7) -0.007(6)
C42 0.056(9) 0.031(8) 0.095(13) -0.015(8) 0.032(9) -0.007(7)
C43 0.069(11) 0.056(11) 0.134(19) -0.018(12) 0.061(13) 0.000(9)
C44 0.103(16) 0.037(9) 0.13(2) -0.028(11) 0.069(15) 0.007(10)
C45 0.111(15) 0.054(10) 0.064(13) -0.014(9) 0.034(12) -0.006(10)
C46 0.062(10) 0.038(8) 0.070(12) -0.002(8) 0.027(9) 0.003(7)
C47 0.047(8) 0.040(8) 0.068(12) 0.018(8) 0.009(8) -0.005(7)
C48 0.057(10) 0.081(12) 0.064(12) 0.024(10) 0.005(9) -0.008(9)
C49 0.094(14) 0.093(15) 0.066(14) 0.037(12) 0.012(11) 0.030(12)
C50 0.119(16) 0.046(10) 0.098(16) 0.030(11) 0.023(13) 0.006(10)
C51 0.099(11) 0.038(8) 0.054(11) 0.007(8) -0.003(9) -0.008(8)
C52 0.037(7) 0.044(8) 0.028(8) 0.003(6) 0.003(6) 0.007(6)
C53 0.027(7) 0.034(8) 0.047(9) 0.006(7) 0.009(6) -0.001(6)
C54 0.045(7) 0.034(7) 0.035(8) -0.005(7) 0.011(7) 0.008(6)
C55 0.027(6) 0.033(8) 0.041(9) -0.006(7) -0.004(6) -0.002(6)
C56 0.036(7) 0.047(8) 0.031(8) -0.001(7) 0.010(6) -0.009(6)
C57 0.066(9) 0.066(10) 0.031(9) -0.024(8) 0.008(8) -0.010(8)
C58 0.074(11) 0.070(11) 0.066(13) -0.022(10) 0.014(10) -0.001(9)
C59 0.113(16) 0.088(15) 0.055(13) -0.024(11) 0.008(12) -0.016(12)
C60 0.104(14) 0.100(14) 0.037(10) 0.008(10) -0.002(10) 0.023(11)
C61 0.075(10) 0.058(9) 0.050(10) 0.004(9) 0.011(9) 0.004(8)
C62 0.085(12) 0.056(10) 0.052(11) 0.007(9) 0.029(10) 0.000(9)
C63 0.098(14) 0.067(11) 0.079(14) -0.018(11) 0.015(12) 0.020(10)
C64 0.091(14) 0.076(13) 0.076(15) -0.039(12) 0.026(12) -0.010(11)
C65 0.128(17) 0.090(15) 0.072(15) -0.027(13) 0.024(13) -0.008(13)
C66 0.132(16) 0.094(15) 0.035(10) 0.010(10) 0.014(11) 0.014(11)
C67 0.067(9) 0.052(9) 0.031(8) -0.005(7) 0.009(7) -0.013(7)
C68 0.040(7) 0.061(10) 0.034(8) -0.004(7) 0.009(6) -0.004(6)
C69 0.052(8) 0.082(11) 0.028(8) -0.003(9) 0.004(7) -0.005(8)
C70 0.036(7) 0.051(8) 0.024(7) -0.005(7) 0.003(6) 0.000(6)
C71 0.049(8) 0.052(9) 0.036(9) -0.001(7) 0.005(7) -0.004(7)
C72 0.049(9) 0.071(11) 0.075(12) 0.005(10) 0.028(8) -0.011(8)
C73 0.061(11) 0.080(13) 0.095(15) 0.003(11) 0.041(10) -0.022(9)
C74 0.076(12) 0.063(10) 0.079(13) 0.016(9) 0.029(10) 0.001(9)
C75 0.076(11) 0.064(11) 0.070(12) -0.009(9) 0.012(10) 0.005(9)
C76 0.075(11) 0.048(9) 0.072(12) 0.003(8) 0.042(9) -0.009(8)
C77 0.075(10) 0.085(11) 0.039(9) -0.007(10) 0.012(8) 0.007(10)
C78 0.118(15) 0.097(14) 0.053(11) 0.012(12) 0.006(11) -0.026(14)
C79 0.148(17) 0.072(12) 0.044(10) 0.006(10) -0.024(11) -0.027(13)
C80 0.094(13) 0.099(16) 0.091(15) 0.011(13) -0.029(12) -0.024(12)
C81 0.074(9) 0.073(9) 0.060(11) 0.034(11) -0.018(8) -0.025(10)
C82 0.067(9) 0.019(7) 0.041(8) -0.006(6) -0.002(7) -0.001(6)
C83 0.068(9) 0.042(7) 0.033(8) -0.004(8) 0.002(7) 0.012(9)
C84 0.050(8) 0.059(9) 0.034(8) 0.004(7) -0.008(7) -0.003(7)
C85 0.041(8) 0.062(10) 0.053(10) -0.014(8) 0.008(7) 0.002(7)
C86 0.050(8) 0.032(7) 0.065(11) 0.000(7) 0.025(8) -0.014(6)
C87 0.097(13) 0.071(11) 0.051(11) 0.009(10) 0.004(10) -0.019(10)
C88 0.112(16) 0.082(14) 0.093(16) -0.030(13) 0.029(14) -0.058(12)
C89 0.120(17) 0.054(11) 0.071(15) 0.020(11) 0.049(14) 0.006(11)
C90 0.084(14) 0.112(16) 0.096(17) 0.056(14) 0.021(13) 0.019(12)
C91 0.060(10) 0.108(15) 0.062(13) 0.039(11) 0.017(10) 0.013(10)
C92 0.044(8) 0.067(10) 0.051(11) 0.009(8) -0.001(8) 0.011(8)
C93 0.048(9) 0.096(13) 0.065(12) -0.015(11) -0.009(9) -0.011(9)
C94 0.041(9) 0.115(15) 0.083(15) 0.011(12) -0.017(9) 0.015(10)
C95 0.056(10) 0.088(13) 0.100(16) 0.004(12) 0.006(11) 0.022(9)
C96 0.047(9) 0.086(13) 0.070(13) -0.014(10) -0.006(8) 0.015(8)
C97 0.043(8) 0.066(10) 0.038(9) 0.007(8) 0.002(7) -0.010(8)
C98 0.047(8) 0.046(8) 0.042(10) -0.002(7) 0.012(7) 0.010(7)
C99 0.037(7) 0.072(10) 0.030(8) -0.007(7) 0.000(6) -0.001(7)
C100 0.030(7) 0.054(8) 0.042(9) 0.013(7) 0.006(7) -0.003(6)
C101 0.038(7) 0.048(8) 0.039(9) 0.000(7) -0.002(7) 0.001(6)
C102 0.052(9) 0.085(12) 0.046(10) 0.007(9) 0.006(8) 0.003(8)
C103 0.068(12) 0.112(15) 0.052(12) -0.028(11) -0.012(10) 0.011(11)
C104 0.076(13) 0.070(11) 0.093(16) -0.026(12) -0.033(12) 0.023(10)
C105 0.044(9) 0.075(12) 0.110(17) -0.042(13) -0.014(11) -0.005(8)
C106 0.046(9) 0.067(10) 0.075(13) -0.001(9) 0.007(9) 0.010(8)
C107 0.093(12) 0.071(11) 0.074(14) -0.010(10) 0.005(10) 0.013(10)
C108 0.138(17) 0.066(11) 0.076(14) 0.030(11) 0.002(13) 0.011(11)
N1 0.062(6) 0.030(5) 0.034(6) 0.006(6) 0.000(5) 0.002(6)
N2 0.040(6) 0.031(6) 0.035(6) 0.011(5) 0.015(5) 0.005(4)
N3 0.057(7) 0.078(9) 0.042(7) 0.005(7) 0.016(6) 0.018(7)
O1 0.054(6) 0.041(6) 0.030(6) 0.009(5) 0.005(5) 0.003(5)
O2 0.064(6) 0.033(5) 0.040(6) 0.004(4) 0.017(5) 0.005(4)
O3 0.054(5) 0.039(6) 0.040(5) -0.007(4) -0.001(4) -0.004(4)
O4 0.044(5) 0.043(5) 0.046(6) 0.001(5) 0.017(4) 0.005(4)
O5 0.043(5) 0.033(5) 0.049(6) 0.001(5) 0.010(5) 0.005(4)
O6 0.039(5) 0.043(6) 0.036(5) -0.001(4) 0.001(4) 0.015(4)
O7 0.064(6) 0.063(7) 0.038(5) 0.017(5) 0.022(5) 0.011(5)
O8 0.061(6) 0.056(6) 0.033(6) 0.005(5) 0.012(5) -0.001(5)
O9 0.054(5) 0.070(6) 0.035(5) 0.000(5) 0.010(4) -0.016(5)
O10 0.054(6) 0.068(6) 0.045(6) 0.022(5) 0.004(5) -0.015(5)
O11 0.035(5) 0.089(7) 0.051(6) -0.014(6) 0.012(5) -0.001(5)
O12 0.031(5) 0.069(6) 0.041(6) -0.002(5) 0.006(4) 0.002(4)
O13 0.053(6) 0.064(7) 0.025(6) 0.003(5) -0.004(5) 0.008(5)
Yb1 0.0408(3) 0.0334(3) 0.0353(3) 0.0032(3) 0.0101(3) 0.0088(3)
Yb2 0.0456(3) 0.0599(4) 0.0302(3) 0.0023(3) 0.0071(3) 0.0016(3)

loop_
_atom_type_symbol
_atom_type_description
_atom_type_scat_dispersion_real
_atom_type_scat_dispersion_imag
_atom_type_scat_source
C C 0.0033 0.0016 'International Tables Vol C Tables 4.2.6.8 and 6.1.1.4'
H H 0.0000 0.0000 'International Tables Vol C Tables 4.2.6.8 and 6.1.1.4'
N N 0.0061 0.0033 'International Tables Vol C Tables 4.2.6.8 and 6.1.1.4'
O O 0.0106 0.0060 'International Tables Vol C Tables 4.2.6.8 and 6.1.1.4'
Yb Yb -0.3850 5.5486 'International Tables Vol C Tables 4.2.6.8 and 6.1.1.4'

loop_
_geom_angle_atom_site_label_1
_geom_angle_atom_site_label_2
_geom_angle_atom_site_label_3
_geom_angle
_geom_angle_site_symmetry_1
_geom_angle_site_symmetry_3
_geom_angle_publ_flag
N1 C1 C2 123.0(11) . . ?
N1 C1 H1 118.5 . . ?
C2 C1 H1 118.5 . . ?
N3 C2 C1 120.7(12) . . ?
N3 C2 H2 119.6 . . ?
C1 C2 H2 119.6 . . ?
N3 C3 C4 124.0(11) . . ?
N3 C3 H3 118.0 . . ?
C4 C3 H3 118.0 . . ?
N1 C4 C3 119.2(11) . . ?
N1 C4 C5 115.7(10) . . ?
C3 C4 C5 125.0(11) . . ?
N2 C5 C6 122.7(12) . . ?
N2 C5 C4 116.9(10) . . ?
C6 C5 C4 120.4(11) . . ?
C5 C6 C7 120.2(12) . . ?
C5 C6 H6 119.9 . . ?
C7 C6 H6 119.9 . . ?
C8 C7 C6 117.7(11) . . ?
C8 C7 C10 117.9(12) . . ?
C6 C7 C10 124.4(12) . . ?
C7 C8 C9 117.2(12) . . ?
C7 C8 C13 117.8(12) . . ?
C9 C8 C13 125.0(13) . . ?
N2 C9 C8 124.4(12) . . ?
N2 C9 H9 117.8 . . ?
C8 C9 H9 117.8 . . ?
C11 C10 C7 110.1(11) . . ?
C11 C10 H10A 109.6 . . ?
C7 C10 H10A 109.6 . . ?
C11 C10 H10B 109.6 . . ?
C7 C10 H10B 109.6 . . ?
H10A C10 H10B 108.2 . . ?
C10 C11 C12 109.8(12) . . ?
C10 C11 C14 112.5(11) . . ?
C12 C11 C14 86.7(11) . . ?
C10 C11 H11 114.9 . . ?
C12 C11 H11 114.9 . . ?
C14 C11 H11 114.9 . . ?
C11 C12 C13 87.0(10) . . ?
C11 C12 H12A 114.2 . . ?
C13 C12 H12A 114.2 . . ?
C11 C12 H12B 114.2 . . ?
C13 C12 H12B 114.2 . . ?
H12A C12 H12B 111.3 . . ?
C8 C13 C12 108.2(13) . . ?
C8 C13 C14 108.4(11) . . ?
C12 C13 C14 86.0(10) . . ?
C8 C13 H13 116.7 . . ?
C12 C13 H13 116.7 . . ?
C14 C13 H13 116.7 . . ?
C16 C14 C15 109.3(13) . . ?
C16 C14 C13 111.9(12) . . ?
C15 C14 C13 117.8(11) . . ?
C16 C14 C11 113.7(13) . . ?
C15 C14 C11 117.2(12) . . ?
C13 C14 C11 85.4(11) . . ?
C14 C15 H15A 109.5 . . ?
C14 C15 H15B 109.5 . . ?
H15A C15 H15B 109.5 . . ?
C14 C15 H15C 109.5 . . ?
H15A C15 H15C 109.5 . . ?
H15B C15 H15C 109.5 . . ?
C14 C16 H16A 109.5 . . ?
C14 C16 H16B 109.5 . . ?
H16A C16 H16B 109.5 . . ?
C14 C16 H16C 109.5 . . ?
H16A C16 H16C 109.5 . . ?
H16B C16 H16C 109.5 . . ?
C18 C17 C22 122.7(15) . . ?
C18 C17 H17 118.7 . . ?
C22 C17 H17 118.7 . . ?
C19 C18 C17 119.9(17) . . ?
C19 C18 H18 120.0 . . ?
C17 C18 H18 120.0 . . ?
C20 C19 C18 118.7(18) . . ?
C20 C19 H19 120.7 . . ?
C18 C19 H19 120.7 . . ?
C19 C20 C21 122.6(18) . . ?
C19 C20 H20 118.7 . . ?
C21 C20 H20 118.7 . . ?
C20 C21 C22 120.1(16) . . ?
C20 C21 H21 119.9 . . ?
C22 C21 H21 119.9 . . ?
C17 C22 C21 115.7(14) . . ?
C17 C22 C23 120.5(12) . . ?
C21 C22 C23 123.5(14) . . ?
O1 C23 C24 121.9(12) . . ?
O1 C23 C22 117.8(13) . . ?
C24 C23 C22 120.3(11) . . ?
C25 C24 C23 126.1(12) . . ?
C25 C24 H24 117.0 . . ?
C23 C24 H24 117.0 . . ?
O2 C25 C24 122.2(13) . . ?
O2 C25 C26 115.0(12) . . ?
C24 C25 C26 122.8(12) . . ?
C27 C26 C31 116.6(15) . . ?
C27 C26 C25 122.5(14) . . ?
C31 C26 C25 120.9(13) . . ?
C26 C27 C28 121.3(15) . . ?
C26 C27 H27 119.3 . . ?
C28 C27 H27 119.3 . . ?
C29 C28 C27 119.6(15) . . ?
C29 C28 H28 120.2 . . ?
C27 C28 H28 120.2 . . ?
C30 C29 C28 118.9(17) . . ?
C30 C29 H29 120.6 . . ?
C28 C29 H29 120.6 . . ?
C29 C30 C31 123.2(18) . . ?
C29 C30 H30 118.4 . . ?
C31 C30 H30 118.4 . . ?
C30 C31 C26 120.3(15) . . ?
C30 C31 H31 119.8 . . ?
C26 C31 H31 119.8 . . ?
C33 C32 C37 122.4(14) . . ?
C33 C32 H32 118.8 . . ?
C37 C32 H32 118.8 . . ?
C34 C33 C32 121.0(16) . . ?
C34 C33 H33 119.5 . . ?
C32 C33 H33 119.5 . . ?
C35 C34 C33 117.5(15) . . ?
C35 C34 H34 121.3 . . ?
C33 C34 H34 121.3 . . ?
C34 C35 C36 123.2(15) . . ?
C34 C35 H35 118.4 . . ?
C36 C35 H35 118.4 . . ?
C37 C36 C35 120.2(14) . . ?
C37 C36 H36 119.9 . . ?
C35 C36 H36 119.9 . . ?
C36 C37 C32 115.7(13) . . ?
C36 C37 C38 123.3(12) . . ?
C32 C37 C38 120.7(11) . . ?
O3 C38 C39 124.3(12) . . ?
O3 C38 C37 113.8(11) . . ?
C39 C38 C37 121.8(11) . . ?
C40 C39 C38 123.2(11) . . ?
C40 C39 H39 118.4 . . ?
C38 C39 H39 118.4 . . ?
O4 C40 C39 124.2(12) . . ?
O4 C40 C41 115.1(12) . . ?
C39 C40 C41 120.8(11) . . ?
C46 C41 C42 119.8(13) . . ?
C46 C41 C40 119.4(12) . . ?
C42 C41 C40 120.6(13) . . ?
C43 C42 C41 117.1(15) . . ?
C43 C42 H42 121.4 . . ?
C41 C42 H42 121.4 . . ?
C44 C43 C42 122.8(16) . . ?
C44 C43 H43 118.6 . . ?
C42 C43 H43 118.6 . . ?
C45 C44 C43 118.8(17) . . ?
C45 C44 H44 120.6 . . ?
C43 C44 H44 120.6 . . ?
C44 C45 C46 119.9(18) . . ?
C44 C45 H45 120.0 . . ?
C46 C45 H45 120.0 . . ?
C41 C46 C45 121.5(15) . . ?
C41 C46 H46 119.2 . . ?
C45 C46 H46 119.2 . . ?
C48 C47 C52 122.1(14) . . ?
C48 C47 H47 119.0 . . ?
C52 C47 H47 119.0 . . ?
C47 C48 C49 119.0(15) . . ?
C47 C48 H48 120.5 . . ?
C49 C48 H48 120.5 . . ?
C50 C49 C48 120.9(16) . . ?
C50 C49 H49 119.5 . . ?
C48 C49 H49 119.5 . . ?
C49 C50 C51 118.4(17) . . ?
C49 C50 H50 120.8 . . ?
C51 C50 H50 120.8 . . ?
C50 C51 C52 122.3(16) . . ?
C50 C51 H51 118.8 . . ?
C52 C51 H51 118.8 . . ?
C47 C52 C51 117.3(12) . . ?
C47 C52 C53 120.1(12) . . ?
C51 C52 C53 122.7(12) . . ?
O5 C53 C54 125.1(12) . . ?
O5 C53 C52 114.3(11) . . ?
C54 C53 C52 120.5(11) . . ?
C53 C54 C55 124.4(12) . . ?
C53 C54 H54 117.8 . . ?
C55 C54 H54 117.8 . . ?
O6 C55 C54 123.9(12) . . ?
O6 C55 C56 117.7(12) . . ?
C54 C55 C56 118.4(11) . . ?
C57 C56 C61 118.5(13) . . ?
C57 C56 C55 123.8(12) . . ?
C61 C56 C55 117.7(13) . . ?
C56 C57 C58 120.8(15) . . ?
C56 C57 H57 119.6 . . ?
C58 C57 H57 119.6 . . ?
C59 C58 C57 120.6(16) . . ?
C59 C58 H58 119.7 . . ?
C57 C58 H58 119.7 . . ?
C58 C59 C60 120.1(17) . . ?
C58 C59 H59 120.0 . . ?
C60 C59 H59 120.0 . . ?
C59 C60 C61 118.5(16) . . ?
C59 C60 H60 120.8 . . ?
C61 C60 H60 120.8 . . ?
C56 C61 C60 121.3(15) . . ?
C56 C61 H61 119.3 . . ?
C60 C61 H61 119.3 . . ?
C67 C62 C63 120.7(15) . . ?
C67 C62 H62 119.7 . . ?
C63 C62 H62 119.7 . . ?
C64 C63 C62 120.4(17) . . ?
C64 C63 H63 119.8 . . ?
C62 C63 H63 119.8 . . ?
C63 C64 C65 119.4(17) . . ?
C63 C64 H64 120.3 . . ?
C65 C64 H64 120.3 . . ?
C66 C65 C64 120.3(18) . . ?
C66 C65 H65 119.9 . . ?
C64 C65 H65 119.9 . . ?
C65 C66 C67 120.6(17) . . ?
C65 C66 H66 119.7 . . ?
C67 C66 H66 119.7 . . ?
C62 C67 C66 118.6(14) . . ?
C62 C67 C68 119.1(13) . . ?
C66 C67 C68 122.2(14) . . ?
O7 C68 C69 122.7(12) . . ?
O7 C68 C67 117.0(12) . . ?
C69 C68 C67 120.3(12) . . ?
C70 C69 C68 124.8(13) . . ?
C70 C69 H69 117.6 . . ?
C68 C69 H69 117.6 . . ?
O8 C70 C69 124.3(13) . . ?
O8 C70 C71 116.2(11) . . ?
C69 C70 C71 119.4(12) . . ?
C72 C71 C76 119.7(13) . . ?
C72 C71 C70 122.3(13) . . ?
C76 C71 C70 118.0(12) . . ?
C71 C72 C73 119.0(14) . . ?
C71 C72 H72 120.5 . . ?
C73 C72 H72 120.5 . . ?
C74 C73 C72 121.0(14) . . ?
C74 C73 H73 119.5 . . ?
C72 C73 H73 119.5 . . ?
C75 C74 C73 120.9(16) . . ?
C75 C74 H74 119.5 . . ?
C73 C74 H74 119.5 . . ?
C74 C75 C76 120.1(15) . . ?
C74 C75 H75 120.0 . . ?
C76 C75 H75 120.0 . . ?
C71 C76 C75 119.3(13) . . ?
C71 C76 H76 120.3 . . ?
C75 C76 H76 120.3 . . ?
C82 C77 C78 120.6(15) . . ?
C82 C77 H77 119.7 . . ?
C78 C77 H77 119.7 . . ?
C79 C78 C77 119.6(17) . . ?
C79 C78 H78 120.2 . . ?
C77 C78 H78 120.2 . . ?
C80 C79 C78 119.8(17) . . ?
C80 C79 H79 120.1 . . ?
C78 C79 H79 120.1 . . ?
C79 C80 C81 120.3(16) . . ?
C79 C80 H80 119.8 . . ?
C81 C80 H80 119.8 . . ?
C82 C81 C80 119.6(15) . . ?
C82 C81 H81 120.2 . . ?
C80 C81 H81 120.2 . . ?
C81 C82 C77 120.0(13) . . ?
C81 C82 C83 124.3(13) . . ?
C77 C82 C83 115.7(12) . . ?
O9 C83 C84 122.8(12) . . ?
O9 C83 C82 118.1(13) . . ?
C84 C83 C82 119.0(12) . . ?
C85 C84 C83 125.6(12) . . ?
C85 C84 H84 117.2 . . ?
C83 C84 H84 117.2 . . ?
O10 C85 C84 123.3(13) . . ?
O10 C85 C86 113.6(13) . . ?
C84 C85 C86 123.1(13) . . ?
C91 C86 C87 118.3(14) . . ?
C91 C86 C85 121.1(14) . . ?
C87 C86 C85 120.6(14) . . ?
C86 C87 C88 118.7(16) . . ?
C86 C87 H87 120.6 . . ?
C88 C87 H87 120.6 . . ?
C89 C88 C87 122.4(18) . . ?
C89 C88 H88 118.8 . . ?
C87 C88 H88 118.8 . . ?
C88 C89 C90 118.7(18) . . ?
C88 C89 H89 120.7 . . ?
C90 C89 H89 120.7 . . ?
C89 C90 C91 121.2(18) . . ?
C89 C90 H90 119.4 . . ?
C91 C90 H90 119.4 . . ?
C90 C91 C86 120.5(16) . . ?
C90 C91 H91 119.7 . . ?
C86 C91 H91 119.7 . . ?
C97 C92 C93 119.0(15) . . ?
C97 C92 H92 120.5 . . ?
C93 C92 H92 120.5 . . ?
C92 C93 C94 120.7(15) . . ?
C92 C93 H93 119.7 . . ?
C94 C93 H93 119.7 . . ?
C95 C94 C93 117.9(14) . . ?
C95 C94 H94 121.1 . . ?
C93 C94 H94 121.1 . . ?
C94 C95 C96 122.8(17) . . ?
C94 C95 H95 118.6 . . ?
C96 C95 H95 118.6 . . ?
C97 C96 C95 117.4(15) . . ?
C97 C96 H96 121.3 . . ?
C95 C96 H96 121.3 . . ?
C92 C97 C96 122.0(13) . . ?
C92 C97 C98 118.0(13) . . ?
C96 C97 C98 120.0(13) . . ?
O11 C98 C99 125.4(12) . . ?
O11 C98 C97 113.0(12) . . ?
C99 C98 C97 121.5(12) . . ?
C98 C99 C100 124.2(13) . . ?
C98 C99 H99 117.9 . . ?
C100 C99 H99 117.9 . . ?
O12 C100 C99 121.9(12) . . ?
O12 C100 C101 119.5(11) . . ?
C99 C100 C101 118.6(12) . . ?
C106 C101 C102 116.2(13) . . ?
C106 C101 C100 120.5(13) . . ?
C102 C101 C100 122.9(12) . . ?
C103 C102 C101 122.5(14) . . ?
C103 C102 H102 118.8 . . ?
C101 C102 H102 118.8 . . ?
C104 C103 C102 118.3(17) . . ?
C104 C103 H103 120.9 . . ?
C102 C103 H103 120.9 . . ?
C105 C104 C103 121.5(18) . . ?
C105 C104 H104 119.3 . . ?
C103 C104 H104 119.3 . . ?
C104 C105 C106 121.1(17) . . ?
C104 C105 H105 119.5 . . ?
C106 C105 H105 119.5 . . ?
C105 C106 C101 120.4(15) . . ?
C105 C106 H106 119.8 . . ?
C101 C106 H106 119.8 . . ?
O13 C107 C108 113.6(13) . . ?
O13 C107 H10C 108.8 . . ?
C108 C107 H10C 108.8 . . ?
O13 C107 H10D 108.8 . . ?
C108 C107 H10D 108.8 . . ?
H10C C107 H10D 107.7 . . ?
C107 C108 H10E 109.5 . . ?
C107 C108 H10F 109.5 . . ?
H10E C108 H10F 109.5 . . ?
C107 C108 H10G 109.5 . . ?
H10E C108 H10G 109.5 . . ?
H10F C108 H10G 109.5 . . ?
C1 N1 C4 116.7(10) . . ?
C1 N1 Yb1 121.7(8) . . ?
C4 N1 Yb1 120.8(7) . . ?
C5 N2 C9 117.7(10) . . ?
C5 N2 Yb1 121.8(8) . . ?
C9 N2 Yb1 118.6(8) . . ?
C3 N3 C2 116.3(11) . . ?
C23 O1 Yb1 136.8(9) . . ?
C25 O2 Yb1 136.7(8) . . ?
C38 O3 Yb1 130.9(7) . . ?
C40 O4 Yb1 132.8(8) . . ?
C53 O5 Yb1 132.4(8) . . ?
C55 O6 Yb1 132.8(8) . . ?
C68 O7 Yb2 129.7(8) . . ?
C70 O8 Yb2 131.0(9) . . ?
C83 O9 Yb2 135.9(8) . . ?
C85 O10 Yb2 133.3(9) . . ?
C98 O11 Yb2 135.5(8) . . ?
C100 O12 Yb2 137.5(8) . . ?
C107 O13 Yb2 126.5(9) . . ?
C107 O13 H13A 119(10) . . ?
Yb2 O13 H13A 106(9) . . ?
O2 Yb1 O3 115.4(3) . . ?
O2 Yb1 O6 80.0(3) . . ?
O3 Yb1 O6 143.7(3) . . ?
O2 Yb1 O5 151.4(3) . . ?
O3 Yb1 O5 79.3(3) . . ?
O6 Yb1 O5 75.0(3) . . ?
O2 Yb1 O4 81.0(3) . . ?
O3 Yb1 O4 73.6(3) . . ?
O6 Yb1 O4 77.1(3) . . ?
O5 Yb1 O4 80.2(3) . . ?
O2 Yb1 O1 73.3(3) . . ?
O3 Yb1 O1 73.4(3) . . ?
O6 Yb1 O1 142.2(3) . . ?
O5 Yb1 O1 135.2(3) . . ?
O4 Yb1 O1 123.2(3) . . ?
O2 Yb1 N2 82.9(3) . . ?
O3 Yb1 N2 135.9(3) . . ?
O6 Yb1 N2 75.9(3) . . ?
O5 Yb1 N2 103.8(3) . . ?
O4 Yb1 N2 150.5(3) . . ?
O1 Yb1 N2 74.7(3) . . ?
O2 Yb1 N1 134.9(3) . . ?
O3 Yb1 N1 78.0(3) . . ?
O6 Yb1 N1 115.5(3) . . ?
O5 Yb1 N1 70.0(3) . . ?
O4 Yb1 N1 141.9(3) . . ?
O1 Yb1 N1 70.0(3) . . ?
N2 Yb1 N1 62.8(3) . . ?
O9 Yb2 O12 150.1(3) . . ?
O9 Yb2 O7 79.3(3) . . ?
O12 Yb2 O7 118.9(3) . . ?
O9 Yb2 O8 79.3(3) . . ?
O12 Yb2 O8 82.7(3) . . ?
O7 Yb2 O8 75.5(3) . . ?
O9 Yb2 O11 81.7(3) . . ?
O12 Yb2 O11 74.9(3) . . ?
O7 Yb2 O11 158.2(3) . . ?
O8 Yb2 O11 90.7(3) . . ?
O9 Yb2 O10 75.8(3) . . ?
O12 Yb2 O10 116.7(3) . . ?
O7 Yb2 O10 106.0(3) . . ?
O8 Yb2 O10 154.2(3) . . ?
O11 Yb2 O10 79.3(4) . . ?
O9 Yb2 O13 134.5(3) . . ?
O12 Yb2 O13 75.0(3) . . ?
O7 Yb2 O13 76.7(3) . . ?
O8 Yb2 O13 129.4(3) . . ?
O11 Yb2 O13 124.8(3) . . ?
O10 Yb2 O13 74.7(3) . . ?

loop_
_geom_bond_atom_site_label_1
_geom_bond_atom_site_label_2
_geom_bond_distance
_geom_bond_site_symmetry_2
_geom_bond_publ_flag
C1 N1 1.348(13) . ?
C1 C2 1.357(15) . ?
C1 H1 0.9300 . ?
C2 N3 1.337(14) . ?
C2 H2 0.9300 . ?
C3 N3 1.338(15) . ?
C3 C4 1.364(15) . ?
C3 H3 0.9300 . ?
C4 N1 1.353(13) . ?
C4 C5 1.482(15) . ?
C5 N2 1.306(13) . ?
C5 C6 1.358(15) . ?
C6 C7 1.396(16) . ?
C6 H6 0.9300 . ?
C7 C8 1.379(17) . ?
C7 C10 1.530(16) . ?
C8 C9 1.380(16) . ?
C8 C13 1.483(17) . ?
C9 N2 1.334(13) . ?
C9 H9 0.9300 . ?
C10 C11 1.496(18) . ?
C10 H10A 0.9700 . ?
C10 H10B 0.9700 . ?
C11 C12 1.529(17) . ?
C11 C14 1.570(19) . ?
C11 H11 0.9800 . ?
C12 C13 1.559(19) . ?
C12 H12A 0.9700 . ?
C12 H12B 0.9700 . ?
C13 C14 1.562(17) . ?
C13 H13 0.9800 . ?
C14 C16 1.507(19) . ?
C14 C15 1.525(19) . ?
C15 H15A 0.9600 . ?
C15 H15B 0.9600 . ?
C15 H15C 0.9600 . ?
C16 H16A 0.9600 . ?
C16 H16B 0.9600 . ?
C16 H16C 0.9600 . ?
C17 C18 1.369(19) . ?
C17 C22 1.371(18) . ?
C17 H17 0.9300 . ?
C18 C19 1.35(2) . ?
C18 H18 0.9300 . ?
C19 C20 1.32(2) . ?
C19 H19 0.9300 . ?
C20 C21 1.38(2) . ?
C20 H20 0.9300 . ?
C21 C22 1.383(17) . ?
C21 H21 0.9300 . ?
C22 C23 1.478(16) . ?
C23 O1 1.259(13) . ?
C23 C24 1.399(17) . ?
C24 C25 1.376(16) . ?
C24 H24 0.9300 . ?
C25 O2 1.294(14) . ?
C25 C26 1.492(18) . ?
C26 C27 1.372(18) . ?
C26 C31 1.383(19) . ?
C27 C28 1.386(18) . ?
C27 H27 0.9300 . ?
C28 C29 1.35(2) . ?
C28 H28 0.9300 . ?
C29 C30 1.32(2) . ?
C29 H29 0.9300 . ?
C30 C31 1.35(2) . ?
C30 H30 0.9300 . ?
C31 H31 0.9300 . ?
C32 C33 1.372(18) . ?
C32 C37 1.391(16) . ?
C32 H32 0.9300 . ?
C33 C34 1.36(2) . ?
C33 H33 0.9300 . ?
C34 C35 1.34(2) . ?
C34 H34 0.9300 . ?
C35 C36 1.388(17) . ?
C35 H35 0.9300 . ?
C36 C37 1.381(16) . ?
C36 H36 0.9300 . ?
C37 C38 1.473(15) . ?
C38 O3 1.283(13) . ?
C38 C39 1.391(15) . ?
C39 C40 1.390(15) . ?
C39 H39 0.9300 . ?
C40 O4 1.268(13) . ?
C40 C41 1.503(16) . ?
C41 C46 1.342(18) . ?
C41 C42 1.410(17) . ?
C42 C43 1.395(19) . ?
C42 H42 0.9300 . ?
C43 C44 1.37(2) . ?
C43 H43 0.9300 . ?
C44 C45 1.36(2) . ?
C44 H44 0.9300 . ?
C45 C46 1.40(2) . ?
C45 H45 0.9300 . ?
C46 H46 0.9300 . ?
C47 C48 1.360(18) . ?
C47 C52 1.367(17) . ?
C47 H47 0.9300 . ?
C48 C49 1.391(19) . ?
C48 H48 0.9300 . ?
C49 C50 1.36(2) . ?
C49 H49 0.9300 . ?
C50 C51 1.37(2) . ?
C50 H50 0.9300 . ?
C51 C52 1.386(19) . ?
C51 H51 0.9300 . ?
C52 C53 1.510(16) . ?
C53 O5 1.288(14) . ?
C53 C54 1.381(16) . ?
C54 C55 1.393(16) . ?
C54 H54 0.9300 . ?
C55 O6 1.268(13) . ?
C55 C56 1.509(16) . ?
C56 C57 1.359(17) . ?
C56 C61 1.368(18) . ?
C57 C58 1.378(18) . ?
C57 H57 0.9300 . ?
C58 C59 1.36(2) . ?
C58 H58 0.9300 . ?
C59 C60 1.37(2) . ?
C59 H59 0.9300 . ?
C60 C61 1.405(19) . ?
C60 H60 0.9300 . ?
C61 H61 0.9300 . ?
C62 C67 1.376(18) . ?
C62 C63 1.389(19) . ?
C62 H62 0.9300 . ?
C63 C64 1.37(2) . ?
C63 H63 0.9300 . ?
C64 C65 1.39(2) . ?
C64 H64 0.9300 . ?
C65 C66 1.38(2) . ?
C65 H65 0.9300 . ?
C66 C67 1.391(17) . ?
C66 H66 0.9300 . ?
C67 C68 1.494(16) . ?
C68 O7 1.268(13) . ?
C68 C69 1.397(17) . ?
C69 C70 1.391(17) . ?
C69 H69 0.9300 . ?
C70 O8 1.266(13) . ?
C70 C71 1.506(17) . ?
C71 C72 1.373(17) . ?
C71 C76 1.385(17) . ?
C72 C73 1.384(19) . ?
C72 H72 0.9300 . ?
C73 C74 1.348(19) . ?
C73 H73 0.9300 . ?
C74 C75 1.338(19) . ?
C74 H74 0.9300 . ?
C75 C76 1.396(18) . ?
C75 H75 0.9300 . ?
C76 H76 0.9300 . ?
C77 C82 1.369(16) . ?
C77 C78 1.379(18) . ?
C77 H77 0.9300 . ?
C78 C79 1.37(2) . ?
C78 H78 0.9300 . ?
C79 C80 1.36(2) . ?
C79 H79 0.9300 . ?
C80 C81 1.401(19) . ?
C80 H80 0.9300 . ?
C81 C82 1.351(17) . ?
C81 H81 0.9300 . ?
C82 C83 1.511(16) . ?
C83 O9 1.251(14) . ?
C83 C84 1.419(17) . ?
C84 C85 1.375(17) . ?
C84 H84 0.9300 . ?
C85 O10 1.296(14) . ?
C85 C86 1.498(17) . ?
C86 C91 1.376(19) . ?
C86 C87 1.382(19) . ?
C87 C88 1.39(2) . ?
C87 H87 0.9300 . ?
C88 C89 1.33(2) . ?
C88 H88 0.9300 . ?
C89 C90 1.36(2) . ?
C89 H89 0.9300 . ?
C90 C91 1.37(2) . ?
C90 H90 0.9300 . ?
C91 H91 0.9300 . ?
C92 C97 1.370(18) . ?
C92 C93 1.373(18) . ?
C92 H92 0.9300 . ?
C93 C94 1.42(2) . ?
C93 H93 0.9300 . ?
C94 C95 1.35(2) . ?
C94 H94 0.9300 . ?
C95 C96 1.389(18) . ?
C95 H95 0.9300 . ?
C96 C97 1.386(19) . ?
C96 H96 0.9300 . ?
C97 C98 1.545(17) . ?
C98 O11 1.252(14) . ?
C98 C99 1.357(17) . ?
C99 C100 1.425(15) . ?
C99 H99 0.9300 . ?
C100 O12 1.269(14) . ?
C100 C101 1.466(17) . ?
C101 C106 1.395(17) . ?
C101 C102 1.410(17) . ?
C102 C103 1.382(19) . ?
C102 H102 0.9300 . ?
C103 C104 1.37(2) . ?
C103 H103 0.9300 . ?
C104 C105 1.34(2) . ?
C104 H104 0.9300 . ?
C105 C106 1.39(2) . ?
C105 H105 0.9300 . ?
C106 H106 0.9300 . ?
C107 O13 1.424(16) . ?
C107 C108 1.474(19) . ?
C107 H10C 0.9700 . ?
C107 H10D 0.9700 . ?
C108 H10E 0.9600 . ?
C108 H10F 0.9600 . ?
C108 H10G 0.9600 . ?
N1 Yb1 2.558(9) . ?
N2 Yb1 2.546(9) . ?
O1 Yb1 2.278(9) . ?
O2 Yb1 2.240(8) . ?
O3 Yb1 2.248(8) . ?
O4 Yb1 2.278(7) . ?
O5 Yb1 2.267(8) . ?
O6 Yb1 2.266(8) . ?
O7 Yb2 2.230(8) . ?
O8 Yb2 2.247(9) . ?
O9 Yb2 2.221(8) . ?
O10 Yb2 2.258(9) . ?
O11 Yb2 2.249(8) . ?
O12 Yb2 2.230(9) . ?
O13 Yb2 2.359(9) . ?
O13 H13A 0.853(14) . ?
